data_7228382
loop_
_publ_author_name
'Zhu, Jing-Yi'
'Li, Fu-Min'
'Yao, Lin'
'Han, Cong-Cong'
'Li, Shu-Ni'
'Zeng, Jing-Hui'
'Jiang, Jia-Xing'
'Lee, Jong-Min'
'Chen, Yu'

_publ_section_title
;
 In situ bubble template-assisted synthesis of phosphonate-functionalized
 Rh nanodendrites and their catalytic application
;
_journal_issue 21
_journal_name_full CrystEngComm
_journal_page_first 2946
_journal_paper_doi 10.1039/C7CE00606C
_journal_volume 19
_journal_year 2017
_chemical_formula_sum 'C72 H110 Cl4 N7 O10'
_chemical_formula_weight 1375.46
_space_group_crystal_system monoclinic
_space_group_IT_number 14
_space_group_name_Hall '-P 2yn'
_space_group_name_H-M_alt 'P 1 21/n 1'
_symmetry_space_group_name_Hall '-P 2yn'
_symmetry_space_group_name_H-M 'P 1 21/n 1'
_atom_sites_solution_hydrogens mixed
_audit_creation_method SHELXL-2014/8
_audit_update_record
;
2016-09-12 deposited with the CCDC.
2016-11-11 downloaded from the CCDC.
;
_cell_angle_alpha 90
_cell_angle_beta 104.564(4)
_cell_angle_gamma 90
_cell_formula_units_Z 4
_cell_length_a 14.6718(5)
_cell_length_b 22.9104(8)
_cell_length_c 23.5888(9)
_cell_measurement_temperature 145(2)
_cell_volume 7674.3(5)
_computing_structure_refinement 'SHELXL-2014/8 (Sheldrick, 2014)'
_diffrn_ambient_temperature 145(2)
_diffrn_measured_fraction_theta_full 0.999
_diffrn_measured_fraction_theta_max 0.999
_diffrn_radiation_monochromator graphite
_diffrn_radiation_source 'fine-focus sealed tube'
_diffrn_radiation_type MoK\a
_diffrn_radiation_wavelength 0.71073
_diffrn_reflns_av_R_equivalents 0.0370
_diffrn_reflns_av_unetI/netI 0.0402
_diffrn_reflns_Laue_measured_fraction_full 0.999
_diffrn_reflns_Laue_measured_fraction_max 0.999
_diffrn_reflns_limit_h_max 16
_diffrn_reflns_limit_h_min -17
_diffrn_reflns_limit_k_max 27
_diffrn_reflns_limit_k_min -24
_diffrn_reflns_limit_l_max 28
_diffrn_reflns_limit_l_min -27
_diffrn_reflns_number 44255
_diffrn_reflns_point_group_measured_fraction_full 0.999
_diffrn_reflns_point_group_measured_fraction_max 0.999
_diffrn_reflns_theta_full 25.000
_diffrn_reflns_theta_max 25.027
_diffrn_reflns_theta_min 2.700
_exptl_absorpt_coefficient_mu 0.212
_exptl_crystal_density_diffrn 1.190
_exptl_crystal_density_method 'not measured'
_exptl_crystal_F_000 2956
_exptl_crystal_size_max 0.340
_exptl_crystal_size_mid 0.240
_exptl_crystal_size_min 0.080
_refine_diff_density_max 1.622
_refine_diff_density_min -0.921
_refine_diff_density_rms 0.090
_refine_ls_extinction_method none
_refine_ls_goodness_of_fit_ref 1.025
_refine_ls_hydrogen_treatment constr
_refine_ls_matrix_type full
_refine_ls_number_parameters 865
_refine_ls_number_reflns 13539
_refine_ls_number_restraints 0
_refine_ls_restrained_S_all 1.025
_refine_ls_R_factor_all 0.1167
_refine_ls_R_factor_gt 0.0929
_refine_ls_shift/su_max 0.003
_refine_ls_shift/su_mean 0.000
_refine_ls_structure_factor_coef Fsqd
_refine_ls_weighting_details 'w=1/[\s^2^(Fo^2^)+(0.1503P)^2^+18.9323P] where P=(Fo^2^+2Fc^2^)/3'
_refine_ls_weighting_scheme calc
_refine_ls_wR_factor_gt 0.2554
_refine_ls_wR_factor_ref 0.2772
_reflns_Friedel_coverage 0.000
_reflns_number_gt 10277
_reflns_number_total 13539
_reflns_threshold_expression 'I > 2\s(I)'
_cod_data_source_file c6cc08096k2.cif
_cod_data_source_block shelx
_cod_database_code 7228382
_shelx_shelxl_version_number 2014/8
_shelx_space_group_comment
;
The symmetry employed for this shelxl refinement is uniquely defined
by the following loop, which should always be used as a source of
symmetry information in preference to the above space-group names.
They are only intended as comments.
;
_shelx_estimated_absorpt_t_min 0.931
_shelx_estimated_absorpt_t_max 0.983

loop_
_space_group_symop_operation_xyz
'x, y, z'
'-x+1/2, y+1/2, -z+1/2'
'-x, -y, -z'
'x-1/2, -y-1/2, z-1/2'

loop_
_atom_site_label
_atom_site_type_symbol
_atom_site_fract_x
_atom_site_fract_y
_atom_site_fract_z
_atom_site_U_iso_or_equiv
_atom_site_adp_type
_atom_site_occupancy
_atom_site_site_symmetry_order
_atom_site_calc_flag
_atom_site_refinement_flags_posn
_atom_site_refinement_flags_adp
C1 C 0.5199(2) 0.20427(16) 0.25066(15) 0.0197(7) Uani 1 1 d . .
C2 C 0.5864(2) 0.18076(15) 0.22383(15) 0.0198(7) Uani 1 1 d . .
C3 C 0.6085(2) 0.21282(16) 0.17900(15) 0.0203(7) Uani 1 1 d . .
H3 H 0.6531 0.1974 0.1600 0.024 Uiso 1 1 calc R U
C4 C 0.5674(2) 0.26692(16) 0.16095(15) 0.0205(7) Uani 1 1 d . .
C5 C 0.5063(2) 0.28979(16) 0.19168(15) 0.0215(7) Uani 1 1 d . .
H5 H 0.4804 0.3275 0.1815 0.026 Uiso 1 1 calc R U
C6 C 0.4814(2) 0.25936(16) 0.23701(14) 0.0201(7) Uani 1 1 d . .
C7 C 0.5884(2) 0.29710(16) 0.10744(16) 0.0233(8) Uani 1 1 d . .
C8 C 0.5379(3) 0.35559(18) 0.09373(18) 0.0323(9) Uani 1 1 d . .
H8A H 0.5562 0.3741 0.0608 0.048 Uiso 1 1 calc R U
H8B H 0.5555 0.3810 0.1282 0.048 Uiso 1 1 calc R U
H8C H 0.4697 0.3492 0.0834 0.048 Uiso 1 1 calc R U
C9 C 0.6953(3) 0.3075(2) 0.11862(19) 0.0354(10) Uani 1 1 d . .
H9A H 0.7285 0.2701 0.1265 0.053 Uiso 1 1 calc R U
H9B H 0.7165 0.3333 0.1525 0.053 Uiso 1 1 calc R U
H9C H 0.7088 0.3256 0.0840 0.053 Uiso 1 1 calc R U
C10 C 0.5553(3) 0.25717(19) 0.05403(17) 0.0331(9) Uani 1 1 d . .
H10A H 0.4875 0.2502 0.0471 0.050 Uiso 1 1 calc R U
H10B H 0.5891 0.2199 0.0613 0.050 Uiso 1 1 calc R U
H10C H 0.5682 0.2759 0.0195 0.050 Uiso 1 1 calc R U
C11 C 0.6298(3) 0.12152(16) 0.24052(15) 0.0222(8) Uani 1 1 d . .
H11A H 0.6780 0.1147 0.2185 0.027 Uiso 1 1 calc R U
H11B H 0.5803 0.0915 0.2279 0.027 Uiso 1 1 calc R U
C12 C 0.4120(3) 0.13699(17) 0.27112(17) 0.0256(8) Uani 1 1 d . .
C13 C 0.3101(3) 0.06669(18) 0.30644(19) 0.0341(9) Uani 1 1 d . .
C14 C 0.3147(4) 0.0399(2) 0.3663(2) 0.0478(12) Uani 1 1 d . .
H14A H 0.3715 0.0158 0.3784 0.072 Uiso 1 1 calc R U
H14B H 0.2589 0.0156 0.3638 0.072 Uiso 1 1 calc R U
H14C H 0.3167 0.0710 0.3950 0.072 Uiso 1 1 calc R U
C15 C 0.3151(5) 0.0190(2) 0.2629(3) 0.0632(16) Uani 1 1 d . .
H15A H 0.3125 0.0364 0.2246 0.095 Uiso 1 1 calc R U
H15B H 0.2618 -0.0077 0.2595 0.095 Uiso 1 1 calc R U
H15C H 0.3742 -0.0026 0.2765 0.095 Uiso 1 1 calc R U
C16 C 0.2203(3) 0.1035(2) 0.2867(2) 0.0508(13) Uani 1 1 d . .
H16A H 0.2168 0.1313 0.3177 0.076 Uiso 1 1 calc R U
H16B H 0.1651 0.0779 0.2789 0.076 Uiso 1 1 calc R U
H16C H 0.2218 0.1249 0.2510 0.076 Uiso 1 1 calc R U
C21 C 0.5213(2) 0.31676(15) 0.36287(15) 0.0196(7) Uani 1 1 d . .
C22 C 0.5512(2) 0.31945(15) 0.42337(16) 0.0215(8) Uani 1 1 d . .
C23 C 0.4924(2) 0.29508(15) 0.45552(15) 0.0206(7) Uani 1 1 d . .
H23 H 0.5112 0.2970 0.4971 0.025 Uiso 1 1 calc R U
C24 C 0.4080(2) 0.26828(15) 0.42892(16) 0.0211(7) Uani 1 1 d . .
C25 C 0.3847(2) 0.26327(15) 0.36796(16) 0.0210(7) Uani 1 1 d . .
H25 H 0.3290 0.2428 0.3491 0.025 Uiso 1 1 calc R U
C26 C 0.4401(2) 0.28731(15) 0.33387(15) 0.0197(7) Uani 1 1 d . .
C27 C 0.3411(3) 0.24506(18) 0.46485(16) 0.0274(8) Uani 1 1 d . .
C28 C 0.3776(5) 0.2587(4) 0.5296(3) 0.082(2) Uani 1 1 d . .
H28A H 0.3819 0.3011 0.5352 0.124 Uiso 1 1 calc R U
H28B H 0.4401 0.2413 0.5442 0.124 Uiso 1 1 calc R U
H28C H 0.3344 0.2425 0.5512 0.124 Uiso 1 1 calc R U
C29 C 0.2450(4) 0.2676(5) 0.4404(3) 0.113(4) Uani 1 1 d . .
H29A H 0.2043 0.2556 0.4655 0.169 Uiso 1 1 calc R U
H29B H 0.2201 0.2518 0.4009 0.169 Uiso 1 1 calc R U
H29C H 0.2467 0.3103 0.4385 0.169 Uiso 1 1 calc R U
C30 C 0.3355(5) 0.1789(3) 0.4592(3) 0.0762(19) Uani 1 1 d . .
H30A H 0.2903 0.1639 0.4799 0.114 Uiso 1 1 calc R U
H30B H 0.3977 0.1620 0.4762 0.114 Uiso 1 1 calc R U
H30C H 0.3148 0.1682 0.4177 0.114 Uiso 1 1 calc R U
C31 C 0.4101(2) 0.28443(17) 0.26768(15) 0.0236(8) Uani 1 1 d . .
H31A H 0.3938 0.3244 0.2526 0.028 Uiso 1 1 calc R U
H31B H 0.3520 0.2607 0.2563 0.028 Uiso 1 1 calc R U
C32 C 0.5579(3) 0.40312(16) 0.31940(17) 0.0252(8) Uani 1 1 d . .
C33 C 0.6069(3) 0.48466(16) 0.26396(18) 0.0288(9) Uani 1 1 d . .
C34 C 0.6474(3) 0.5241(2) 0.3164(2) 0.0444(11) Uani 1 1 d . .
H34A H 0.6074 0.5221 0.3439 0.067 Uiso 1 1 calc R U
H34B H 0.6496 0.5644 0.3029 0.067 Uiso 1 1 calc R U
H34C H 0.7112 0.5111 0.3360 0.067 Uiso 1 1 calc R U
C35 C 0.6686(3) 0.48708(19) 0.2210(2) 0.0360(10) Uani 1 1 d . .
H35A H 0.7326 0.4746 0.2407 0.054 Uiso 1 1 calc R U
H35B H 0.6702 0.5271 0.2067 0.054 Uiso 1 1 calc R U
H35C H 0.6427 0.4611 0.1879 0.054 Uiso 1 1 calc R U
C36 C 0.5065(3) 0.5029(2) 0.2340(2) 0.0462(12) Uani 1 1 d . .
H36A H 0.4811 0.4768 0.2008 0.069 Uiso 1 1 calc R U
H36B H 0.5064 0.5431 0.2199 0.069 Uiso 1 1 calc R U
H36C H 0.4674 0.5004 0.2620 0.069 Uiso 1 1 calc R U
C41 C 0.7555(2) 0.27002(15) 0.44095(15) 0.0197(7) Uani 1 1 d . .
C42 C 0.7299(2) 0.32858(16) 0.43740(15) 0.0219(8) Uani 1 1 d . .
C43 C 0.7908(3) 0.36821(16) 0.42117(16) 0.0232(8) Uani 1 1 d . .
H43 H 0.7745 0.4084 0.4183 0.028 Uiso 1 1 calc R U
C44 C 0.8754(2) 0.35068(16) 0.40899(15) 0.0217(8) Uani 1 1 d . .
C45 C 0.8942(2) 0.29114(16) 0.40941(15) 0.0211(7) Uani 1 1 d . .
H45 H 0.9491 0.2782 0.3988 0.025 Uiso 1 1 calc R U
C46 C 0.8346(2) 0.24982(16) 0.42493(15) 0.0215(7) Uani 1 1 d . .
C47 C 0.9444(3) 0.39716(17) 0.39686(18) 0.0278(8) Uani 1 1 d . .
C48 C 1.0375(3) 0.3705(2) 0.3930(3) 0.0622(16) Uani 1 1 d . .
H48A H 1.0793 0.4014 0.3855 0.093 Uiso 1 1 calc R U
H48B H 1.0262 0.3421 0.3609 0.093 Uiso 1 1 calc R U
H48C H 1.0671 0.3510 0.4300 0.093 Uiso 1 1 calc R U
C49 C 0.9006(4) 0.4273(3) 0.3386(3) 0.0700(18) Uani 1 1 d . .
H49A H 0.9418 0.4590 0.3323 0.105 Uiso 1 1 calc R U
H49B H 0.8390 0.4433 0.3394 0.105 Uiso 1 1 calc R U
H49C H 0.8928 0.3989 0.3066 0.105 Uiso 1 1 calc R U
C50 C 0.9634(4) 0.4421(3) 0.4459(3) 0.0681(18) Uani 1 1 d . .
H50A H 0.9866 0.4223 0.4836 0.102 Uiso 1 1 calc R U
H50B H 0.9050 0.4630 0.4456 0.102 Uiso 1 1 calc R U
H50C H 1.0109 0.4699 0.4399 0.102 Uiso 1 1 calc R U
C51 C 0.6422(2) 0.34975(17) 0.45409(17) 0.0252(8) Uani 1 1 d . .
H51A H 0.6517 0.3447 0.4969 0.030 Uiso 1 1 calc R U
H51B H 0.6350 0.3921 0.4457 0.030 Uiso 1 1 calc R U
C52 C 0.7300(3) 0.21933(16) 0.52149(16) 0.0241(8) Uani 1 1 d . .
C53 C 0.6796(3) 0.16617(18) 0.60004(16) 0.0268(8) Uani 1 1 d . .
C54 C 0.7698(3) 0.1309(2) 0.62234(19) 0.0379(10) Uani 1 1 d . .
H54A H 0.7693 0.0972 0.5967 0.057 Uiso 1 1 calc R U
H54B H 0.7736 0.1174 0.6623 0.057 Uiso 1 1 calc R U
H54C H 0.8244 0.1556 0.6223 0.057 Uiso 1 1 calc R U
C55 C 0.6803(3) 0.2202(2) 0.63774(18) 0.0368(10) Uani 1 1 d . .
H55A H 0.7370 0.2432 0.6388 0.055 Uiso 1 1 calc R U
H55B H 0.6801 0.2083 0.6776 0.055 Uiso 1 1 calc R U
H55C H 0.6243 0.2438 0.6211 0.055 Uiso 1 1 calc R U
C56 C 0.5951(3) 0.12825(19) 0.60034(18) 0.0318(9) Uani 1 1 d . .
H56A H 0.5372 0.1506 0.5850 0.048 Uiso 1 1 calc R U
H56B H 0.5982 0.1158 0.6405 0.048 Uiso 1 1 calc R U
H56C H 0.5953 0.0939 0.5757 0.048 Uiso 1 1 calc R U
C61 C 0.7450(2) 0.14997(15) 0.33608(15) 0.0188(7) Uani 1 1 d . .
C62 C 0.6754(2) 0.11279(15) 0.30522(15) 0.0188(7) Uani 1 1 d . .
C63 C 0.6509(2) 0.06489(15) 0.33483(16) 0.0210(7) Uani 1 1 d . .
H63 H 0.6039 0.0388 0.3142 0.025 Uiso 1 1 calc R U
C64 C 0.6929(2) 0.05417(15) 0.39339(16) 0.0222(8) Uani 1 1 d . .
C65 C 0.7586(2) 0.09515(16) 0.42342(16) 0.0230(8) Uani 1 1 d . .
H65 H 0.7859 0.0897 0.4641 0.028 Uiso 1 1 calc R U
C66 C 0.7851(2) 0.14339(15) 0.39569(15) 0.0195(7) Uani 1 1 d . .
C67 C 0.6717(3) -0.00159(17) 0.42414(18) 0.0296(9) Uani 1 1 d . .
C68 C 0.6023(4) -0.0418(2) 0.3826(3) 0.0641(16) Uani 1 1 d . .
H68A H 0.5904 -0.0765 0.4040 0.096 Uiso 1 1 calc R U
H68B H 0.6291 -0.0537 0.3503 0.096 Uiso 1 1 calc R U
H68C H 0.5430 -0.0209 0.3668 0.096 Uiso 1 1 calc R U
C69 C 0.7626(4) -0.0364(2) 0.4435(3) 0.0697(18) Uani 1 1 d . .
H69A H 0.8107 -0.0124 0.4696 0.105 Uiso 1 1 calc R U
H69B H 0.7844 -0.0476 0.4090 0.105 Uiso 1 1 calc R U
H69C H 0.7511 -0.0716 0.4643 0.105 Uiso 1 1 calc R U
C70 C 0.6326(7) 0.0133(3) 0.4750(3) 0.093(3) Uani 1 1 d . .
H70A H 0.6156 -0.0226 0.4924 0.139 Uiso 1 1 calc R U
H70B H 0.5765 0.0378 0.4617 0.139 Uiso 1 1 calc R U
H70C H 0.6801 0.0346 0.5044 0.139 Uiso 1 1 calc R U
C71 C 0.8601(2) 0.18566(16) 0.42855(16) 0.0226(8) Uani 1 1 d . .
H71A H 0.8773 0.1742 0.4704 0.027 Uiso 1 1 calc R U
H71B H 0.9169 0.1807 0.4136 0.027 Uiso 1 1 calc R U
C72 C 0.8553(2) 0.18492(16) 0.28714(15) 0.0204(7) Uani 1 1 d . .
C73 C 0.9590(3) 0.23624(17) 0.23461(17) 0.0267(8) Uani 1 1 d . .
C74 C 0.9567(3) 0.29744(19) 0.2095(2) 0.0377(10) Uani 1 1 d . .
H74A H 0.8980 0.3030 0.1792 0.057 Uiso 1 1 calc R U
H74B H 1.0104 0.3027 0.1923 0.057 Uiso 1 1 calc R U
H74C H 0.9603 0.3261 0.2408 0.057 Uiso 1 1 calc R U
C75 C 0.9513(4) 0.1910(2) 0.1861(2) 0.0514(13) Uani 1 1 d . .
H75A H 0.9581 0.1518 0.2032 0.077 Uiso 1 1 calc R U
H75B H 1.0012 0.1978 0.1660 0.077 Uiso 1 1 calc R U
H75C H 0.8897 0.1945 0.1581 0.077 Uiso 1 1 calc R U
C76 C 1.0497(3) 0.2277(2) 0.2822(2) 0.0415(11) Uani 1 1 d . .
H76A H 1.0532 0.2569 0.3131 0.062 Uiso 1 1 calc R U
H76B H 1.1038 0.2321 0.2653 0.062 Uiso 1 1 calc R U
H76C H 1.0503 0.1885 0.2990 0.062 Uiso 1 1 calc R U
C77 C 0.0522(11) 0.0421(10) 0.0669(7) 0.244(11) Uani 1 1 d . .
H77A H 0.0302 0.0084 0.0861 0.293 Uiso 1 1 calc R U
H77B H 0.1076 0.0296 0.0533 0.293 Uiso 1 1 calc R U
C78 C 0.0043(4) 0.0656(2) 0.4208(3) 0.0581(14) Uani 1 1 d . .
H78A H -0.0262 0.0754 0.4525 0.070 Uiso 1 1 calc R U
H78B H -0.0431 0.0710 0.3830 0.070 Uiso 1 1 calc R U
C79 C 0.3480(6) 0.0793(3) 0.0840(3) 0.0750(19) Uani 1 1 d . .
C80 C 0.4003(4) 0.1330(2) 0.0899(2) 0.0531(13) Uani 1 1 d . .
H80A H 0.3973 0.1525 0.1263 0.080 Uiso 1 1 calc R U
H80B H 0.3732 0.1584 0.0565 0.080 Uiso 1 1 calc R U
H80C H 0.4662 0.1246 0.0907 0.080 Uiso 1 1 calc R U
C81 C 0.7487(8) 0.5516(5) 0.4758(4) 0.130(4) Uani 1 1 d . .
H81A H 0.7552 0.5105 0.4660 0.195 Uiso 1 1 calc R U
H81B H 0.6817 0.5614 0.4686 0.195 Uiso 1 1 calc R U
H81C H 0.7798 0.5581 0.5172 0.195 Uiso 1 1 calc R U
C82 C 0.7919(9) 0.5881(5) 0.4398(4) 0.117(3) Uani 1 1 d . .
C83 C 0.2352(4) 0.3821(2) 0.3124(2) 0.0450(12) Uani 1 1 d . .
C84 C 0.2940(4) 0.4133(2) 0.3627(2) 0.0498(12) Uani 1 1 d . .
H84A H 0.3106 0.3870 0.3965 0.075 Uiso 1 1 calc R U
H84B H 0.2591 0.4468 0.3722 0.075 Uiso 1 1 calc R U
H84C H 0.3516 0.4269 0.3530 0.075 Uiso 1 1 calc R U
N1 N 0.3933(2) 0.10548(14) 0.31454(14) 0.0280(7) Uani 1 1 d . .
H1 H 0.4322 0.1079 0.3496 0.034 Uiso 1 1 calc R U
N2 N 0.6078(2) 0.42310(13) 0.28340(15) 0.0287(7) Uani 1 1 d . .
H2 H 0.6435 0.3982 0.2704 0.034 Uiso 1 1 calc R U
N3 N 0.6699(2) 0.18369(14) 0.53823(13) 0.0257(7) Uani 1 1 d . .
H3A H 0.6220 0.1698 0.5113 0.031 Uiso 1 1 calc R U
N4 N 0.8770(2) 0.23199(14) 0.25998(14) 0.0244(7) Uani 1 1 d . .
H4 H 0.8399 0.2626 0.2570 0.029 Uiso 1 1 calc R U
N5 N 0.3129(7) 0.0372(4) 0.0802(5) 0.143(4) Uani 1 1 d . .
N6 N 0.8240(12) 0.6108(6) 0.4139(4) 0.239(9) Uani 1 1 d . .
N7 N 0.1924(3) 0.3589(2) 0.2751(2) 0.0598(12) Uani 1 1 d . .
O1 O 0.49167(16) 0.17077(11) 0.29307(10) 0.0223(5) Uani 1 1 d . .
O2 O 0.3700(2) 0.13775(15) 0.22034(13) 0.0436(8) Uani 1 1 d . .
O3 O 0.57523(17) 0.34402(10) 0.32908(11) 0.0224(5) Uani 1 1 d . .
O4 O 0.5047(2) 0.42966(12) 0.34124(14) 0.0408(8) Uani 1 1 d . .
O5 O 0.69913(16) 0.23016(11) 0.46191(10) 0.0222(5) Uani 1 1 d . .
O6 O 0.80204(19) 0.23990(14) 0.55140(12) 0.0361(7) Uani 1 1 d . .
O7 O 0.77474(16) 0.19619(10) 0.30595(10) 0.0203(5) Uani 1 1 d . .
O8 O 0.89592(19) 0.13865(11) 0.29563(12) 0.0293(6) Uani 1 1 d . .
O9 O 0.73439(18) 0.32269(11) 0.27149(11) 0.0270(6) Uani 1 1 d . .
O10 O 0.53556(18) 0.14773(12) 0.42369(12) 0.0299(6) Uani 1 1 d . .
Cl1 Cl 0.09721(11) 0.11380(7) 0.42382(8) 0.0717(5) Uani 1 1 d . .
Cl2 Cl 0.03829(16) -0.00723(7) 0.42748(9) 0.0943(6) Uani 1 1 d . .
Cl3 Cl 0.0811(8) 0.0924(4) 0.1119(3) 0.337(5) Uani 1 1 d . .
Cl4 Cl -0.0281(5) 0.0619(4) 0.0131(6) 0.487(9) Uani 1 1 d . .
H9O H 0.7437 0.3190 0.3135 0.050 Uiso 1 1 d . .
H9P H 0.6829 0.2987 0.2597 0.050 Uiso 1 1 d . .
H101 H 0.5864 0.1420 0.4125 0.050 Uiso 1 1 d . .
H102 H 0.5204 0.1796 0.4109 0.050 Uiso 1 1 d . .

loop_
_atom_site_aniso_label
_atom_site_aniso_U_11
_atom_site_aniso_U_22
_atom_site_aniso_U_33
_atom_site_aniso_U_23
_atom_site_aniso_U_13
_atom_site_aniso_U_12
C1 0.0188(16) 0.0249(19) 0.0147(17) 0.0043(14) 0.0029(14) -0.0033(14)
C2 0.0191(16) 0.0222(18) 0.0165(17) -0.0001(14) 0.0015(14) -0.0032(14)
C3 0.0187(16) 0.0272(19) 0.0156(17) -0.0018(14) 0.0052(14) -0.0015(14)
C4 0.0167(16) 0.0283(19) 0.0143(17) 0.0013(14) -0.0003(13) -0.0028(14)
C5 0.0201(17) 0.0246(19) 0.0189(18) 0.0033(14) 0.0031(14) 0.0026(14)
C6 0.0164(16) 0.029(2) 0.0137(17) 0.0026(14) 0.0022(13) 0.0012(14)
C7 0.0221(18) 0.030(2) 0.0191(18) 0.0047(15) 0.0075(14) 0.0018(15)
C8 0.038(2) 0.036(2) 0.026(2) 0.0118(17) 0.0141(17) 0.0057(18)
C9 0.027(2) 0.044(2) 0.038(2) 0.0114(19) 0.0141(18) -0.0004(18)
C10 0.041(2) 0.038(2) 0.020(2) 0.0052(17) 0.0086(17) 0.0028(18)
C11 0.0254(18) 0.0223(19) 0.0191(18) 0.0005(14) 0.0058(15) 0.0003(15)
C12 0.0238(18) 0.027(2) 0.026(2) -0.0014(16) 0.0064(16) -0.0028(15)
C13 0.034(2) 0.029(2) 0.041(2) -0.0017(18) 0.0121(18) -0.0135(17)
C14 0.049(3) 0.041(3) 0.059(3) 0.011(2) 0.022(2) -0.013(2)
C15 0.083(4) 0.042(3) 0.072(4) -0.022(3) 0.035(3) -0.027(3)
C16 0.028(2) 0.061(3) 0.063(3) 0.006(3) 0.010(2) -0.014(2)
C21 0.0209(17) 0.0184(17) 0.0230(18) 0.0048(14) 0.0119(14) 0.0028(14)
C22 0.0209(17) 0.0204(18) 0.0244(19) -0.0012(15) 0.0079(15) 0.0034(14)
C23 0.0221(17) 0.0239(19) 0.0177(17) 0.0014(14) 0.0085(14) 0.0019(14)
C24 0.0216(17) 0.0208(18) 0.0238(19) 0.0033(14) 0.0114(15) 0.0035(14)
C25 0.0192(17) 0.0214(18) 0.0236(19) 0.0022(14) 0.0077(14) 0.0011(14)
C26 0.0190(17) 0.0214(18) 0.0207(18) 0.0042(14) 0.0086(14) 0.0057(14)
C27 0.0259(19) 0.035(2) 0.0246(19) 0.0057(16) 0.0129(16) -0.0053(16)
C28 0.066(4) 0.138(7) 0.050(3) 0.002(4) 0.026(3) -0.035(4)
C29 0.034(3) 0.233(11) 0.081(5) 0.082(6) 0.033(3) 0.022(4)
C30 0.088(5) 0.063(4) 0.093(5) 0.008(3) 0.052(4) -0.018(3)
C31 0.0201(17) 0.031(2) 0.0203(18) 0.0039(15) 0.0061(14) 0.0054(15)
C32 0.0243(18) 0.0215(19) 0.032(2) 0.0051(16) 0.0111(16) 0.0011(15)
C33 0.030(2) 0.0198(19) 0.040(2) 0.0107(17) 0.0155(17) 0.0027(15)
C34 0.054(3) 0.030(2) 0.055(3) 0.005(2) 0.024(2) -0.002(2)
C35 0.038(2) 0.030(2) 0.045(3) 0.0140(19) 0.019(2) 0.0017(18)
C36 0.035(2) 0.042(3) 0.065(3) 0.029(2) 0.019(2) 0.009(2)
C41 0.0180(16) 0.0229(18) 0.0177(17) 0.0023(14) 0.0032(13) -0.0060(14)
C42 0.0206(17) 0.0260(19) 0.0186(18) -0.0019(14) 0.0039(14) -0.0032(15)
C43 0.0245(18) 0.0195(18) 0.0259(19) -0.0002(15) 0.0068(15) -0.0028(14)
C44 0.0207(17) 0.0241(19) 0.0192(18) 0.0003(14) 0.0031(14) -0.0060(14)
C45 0.0177(16) 0.0270(19) 0.0178(17) 0.0023(14) 0.0029(14) -0.0010(14)
C46 0.0198(17) 0.0247(19) 0.0169(17) 0.0010(14) -0.0011(14) -0.0021(14)
C47 0.0237(19) 0.026(2) 0.036(2) -0.0006(17) 0.0118(16) -0.0040(15)
C48 0.035(3) 0.048(3) 0.112(5) 0.003(3) 0.035(3) -0.010(2)
C49 0.061(3) 0.076(4) 0.069(4) 0.035(3) 0.009(3) -0.029(3)
C50 0.067(4) 0.058(3) 0.092(5) -0.036(3) 0.045(3) -0.038(3)
C51 0.0228(18) 0.027(2) 0.027(2) -0.0047(16) 0.0101(15) -0.0035(15)
C52 0.0234(18) 0.028(2) 0.0217(19) -0.0007(15) 0.0072(15) -0.0040(16)
C53 0.0255(18) 0.038(2) 0.0181(18) 0.0033(16) 0.0079(15) -0.0064(16)
C54 0.030(2) 0.052(3) 0.031(2) 0.011(2) 0.0055(18) 0.0000(19)
C55 0.044(2) 0.042(3) 0.028(2) -0.0032(18) 0.0163(19) -0.010(2)
C56 0.028(2) 0.041(2) 0.029(2) 0.0047(18) 0.0127(17) -0.0077(17)
C61 0.0199(16) 0.0154(17) 0.0226(18) 0.0045(14) 0.0082(14) 0.0046(13)
C62 0.0209(17) 0.0158(17) 0.0212(18) 0.0009(14) 0.0080(14) 0.0038(13)
C63 0.0190(16) 0.0169(17) 0.0277(19) -0.0004(14) 0.0072(14) 0.0002(14)
C64 0.0212(17) 0.0189(18) 0.029(2) 0.0046(15) 0.0107(15) 0.0021(14)
C65 0.0247(18) 0.0247(19) 0.0203(18) 0.0059(15) 0.0071(15) 0.0047(15)
C66 0.0188(16) 0.0176(17) 0.0225(18) 0.0009(14) 0.0059(14) 0.0027(13)
C67 0.032(2) 0.026(2) 0.032(2) 0.0083(17) 0.0089(17) -0.0019(16)
C68 0.072(4) 0.047(3) 0.066(4) 0.021(3) 0.004(3) -0.028(3)
C69 0.056(3) 0.042(3) 0.105(5) 0.040(3) 0.009(3) 0.003(3)
C70 0.181(8) 0.043(3) 0.091(5) 0.011(3) 0.103(6) -0.012(4)
C71 0.0196(17) 0.0241(19) 0.0219(19) 0.0043(15) 0.0011(14) 0.0006(14)
C72 0.0207(17) 0.0225(19) 0.0188(18) 0.0005(14) 0.0065(14) -0.0044(15)
C73 0.0268(19) 0.028(2) 0.030(2) 0.0050(16) 0.0158(16) -0.0003(16)
C74 0.029(2) 0.038(2) 0.050(3) 0.017(2) 0.0187(19) 0.0000(18)
C75 0.068(3) 0.050(3) 0.050(3) -0.011(2) 0.041(3) -0.016(2)
C76 0.024(2) 0.043(3) 0.058(3) 0.016(2) 0.013(2) 0.0036(18)
C77 0.159(12) 0.40(3) 0.168(14) 0.149(18) 0.036(11) -0.091(16)
C78 0.059(3) 0.061(3) 0.050(3) -0.001(3) 0.006(3) 0.005(3)
C79 0.119(6) 0.046(3) 0.076(4) 0.002(3) 0.055(4) -0.003(4)
C80 0.072(4) 0.047(3) 0.037(3) 0.001(2) 0.009(2) -0.002(3)
C81 0.152(9) 0.161(10) 0.084(6) -0.005(6) 0.044(6) 0.004(8)
C82 0.159(9) 0.106(7) 0.067(6) -0.010(5) -0.009(6) -0.040(7)
C83 0.048(3) 0.042(3) 0.053(3) 0.012(2) 0.027(3) 0.012(2)
C84 0.051(3) 0.049(3) 0.052(3) 0.001(2) 0.017(2) 0.006(2)
N1 0.0271(16) 0.0311(18) 0.0262(17) 0.0044(14) 0.0072(13) -0.0085(14)
N2 0.0342(17) 0.0190(16) 0.0401(19) 0.0077(14) 0.0225(15) 0.0041(13)
N3 0.0217(15) 0.0355(18) 0.0193(16) 0.0021(13) 0.0040(12) -0.0098(13)
N4 0.0229(15) 0.0234(16) 0.0305(17) 0.0060(13) 0.0132(13) 0.0037(12)
N5 0.179(8) 0.092(5) 0.200(9) -0.044(6) 0.124(8) -0.065(6)
N6 0.352(19) 0.229(13) 0.090(7) 0.036(7) -0.030(9) -0.210(14)
N7 0.061(3) 0.055(3) 0.063(3) -0.014(2) 0.015(2) -0.008(2)
O1 0.0213(12) 0.0283(14) 0.0174(12) 0.0054(10) 0.0051(10) -0.0038(10)
O2 0.0437(17) 0.059(2) 0.0233(16) 0.0043(14) -0.0006(13) -0.0221(15)
O3 0.0245(12) 0.0210(13) 0.0268(14) 0.0049(10) 0.0159(11) 0.0009(10)
O4 0.0513(18) 0.0268(15) 0.058(2) 0.0096(14) 0.0390(16) 0.0112(13)
O5 0.0217(12) 0.0254(13) 0.0196(13) 0.0027(10) 0.0054(10) -0.0077(10)
O6 0.0312(15) 0.0526(19) 0.0225(14) 0.0025(13) 0.0031(12) -0.0205(13)
O7 0.0210(12) 0.0178(12) 0.0244(13) 0.0055(10) 0.0102(10) 0.0018(10)
O8 0.0345(14) 0.0194(14) 0.0397(16) 0.0069(12) 0.0202(12) 0.0073(11)
O9 0.0265(13) 0.0268(14) 0.0289(14) 0.0014(11) 0.0093(11) 0.0007(11)
O10 0.0267(13) 0.0327(15) 0.0293(15) 0.0029(12) 0.0052(11) 0.0006(11)
Cl1 0.0561(8) 0.0700(10) 0.0864(11) 0.0167(8) 0.0130(8) -0.0024(7)
Cl2 0.1222(15) 0.0544(9) 0.0834(12) -0.0063(8) -0.0167(11) -0.0024(9)
Cl3 0.521(14) 0.331(9) 0.224(6) -0.048(6) 0.215(8) 0.091(9)
Cl4 0.255(7) 0.432(13) 0.650(18) 0.380(14) -0.120(9) -0.061(8)

loop_
_atom_type_symbol
_atom_type_description
_atom_type_scat_dispersion_real
_atom_type_scat_dispersion_imag
_atom_type_scat_source
C C 0.0033 0.0016 'International Tables Vol C Tables 4.2.6.8 and 6.1.1.4'
H H 0.0000 0.0000 'International Tables Vol C Tables 4.2.6.8 and 6.1.1.4'
N N 0.0061 0.0033 'International Tables Vol C Tables 4.2.6.8 and 6.1.1.4'
O O 0.0106 0.0060 'International Tables Vol C Tables 4.2.6.8 and 6.1.1.4'
Cl Cl 0.1484 0.1585 'International Tables Vol C Tables 4.2.6.8 and 6.1.1.4'

loop_
_geom_angle_atom_site_label_1
_geom_angle_atom_site_label_2
_geom_angle_atom_site_label_3
_geom_angle
C6 C1 C2 122.3(3)
C6 C1 O1 119.2(3)
C2 C1 O1 118.5(3)
C3 C2 C1 117.6(3)
C3 C2 C11 120.6(3)
C1 C2 C11 121.7(3)
C2 C3 C4 122.3(3)
C2 C3 H3 118.8
C4 C3 H3 118.8
C5 C4 C3 117.5(3)
C5 C4 C7 123.2(3)
C3 C4 C7 119.3(3)
C4 C5 C6 122.5(3)
C4 C5 H5 118.8
C6 C5 H5 118.8
C1 C6 C5 117.5(3)
C1 C6 C31 121.3(3)
C5 C6 C31 121.1(3)
C8 C7 C10 108.2(3)
C8 C7 C4 112.5(3)
C10 C7 C4 108.6(3)
C8 C7 C9 108.6(3)
C10 C7 C9 109.3(3)
C4 C7 C9 109.6(3)
C7 C8 H8A 109.5
C7 C8 H8B 109.5
H8A C8 H8B 109.5
C7 C8 H8C 109.5
H8A C8 H8C 109.5
H8B C8 H8C 109.5
C7 C9 H9A 109.5
C7 C9 H9B 109.5
H9A C9 H9B 109.5
C7 C9 H9C 109.5
H9A C9 H9C 109.5
H9B C9 H9C 109.5
C7 C10 H10A 109.5
C7 C10 H10B 109.5
H10A C10 H10B 109.5
C7 C10 H10C 109.5
H10A C10 H10C 109.5
H10B C10 H10C 109.5
C2 C11 C62 115.6(3)
C2 C11 H11A 108.4
C62 C11 H11A 108.4
C2 C11 H11B 108.4
C62 C11 H11B 108.4
H11A C11 H11B 107.5
O2 C12 N1 128.3(4)
O2 C12 O1 122.4(3)
N1 C12 O1 109.3(3)
N1 C13 C15 110.0(4)
N1 C13 C14 106.2(3)
C15 C13 C14 109.7(4)
N1 C13 C16 109.0(3)
C15 C13 C16 112.1(4)
C14 C13 C16 109.7(4)
C13 C14 H14A 109.5
C13 C14 H14B 109.5
H14A C14 H14B 109.5
C13 C14 H14C 109.5
H14A C14 H14C 109.5
H14B C14 H14C 109.5
C13 C15 H15A 109.5
C13 C15 H15B 109.5
H15A C15 H15B 109.5
C13 C15 H15C 109.5
H15A C15 H15C 109.5
H15B C15 H15C 109.5
C13 C16 H16A 109.5
C13 C16 H16B 109.5
H16A C16 H16B 109.5
C13 C16 H16C 109.5
H16A C16 H16C 109.5
H16B C16 H16C 109.5
C22 C21 C26 122.6(3)
C22 C21 O3 119.2(3)
C26 C21 O3 118.2(3)
C21 C22 C23 117.5(3)
C21 C22 C51 121.7(3)
C23 C22 C51 120.8(3)
C24 C23 C22 122.3(3)
C24 C23 H23 118.8
C22 C23 H23 118.8
C23 C24 C25 117.6(3)
C23 C24 C27 121.6(3)
C25 C24 C27 120.8(3)
C26 C25 C24 122.3(3)
C26 C25 H25 118.8
C24 C25 H25 118.8
C21 C26 C25 117.4(3)
C21 C26 C31 121.3(3)
C25 C26 C31 121.2(3)
C29 C27 C28 112.5(5)
C29 C27 C30 106.8(6)
C28 C27 C30 106.9(5)
C29 C27 C24 110.0(4)
C28 C27 C24 111.6(3)
C30 C27 C24 108.8(4)
C27 C28 H28A 109.5
C27 C28 H28B 109.5
H28A C28 H28B 109.5
C27 C28 H28C 109.5
H28A C28 H28C 109.5
H28B C28 H28C 109.5
C27 C29 H29A 109.5
C27 C29 H29B 109.5
H29A C29 H29B 109.5
C27 C29 H29C 109.5
H29A C29 H29C 109.5
H29B C29 H29C 109.5
C27 C30 H30A 109.5
C27 C30 H30B 109.5
H30A C30 H30B 109.5
C27 C30 H30C 109.5
H30A C30 H30C 109.5
H30B C30 H30C 109.5
C26 C31 C6 116.7(3)
C26 C31 H31A 108.1
C6 C31 H31A 108.1
C26 C31 H31B 108.1
C6 C31 H31B 108.1
H31A C31 H31B 107.3
O4 C32 N2 128.2(3)
O4 C32 O3 122.4(3)
N2 C32 O3 109.4(3)
N2 C33 C35 106.3(3)
N2 C33 C36 109.6(3)
C35 C33 C36 110.4(4)
N2 C33 C34 110.0(3)
C35 C33 C34 110.1(3)
C36 C33 C34 110.3(4)
C33 C34 H34A 109.5
C33 C34 H34B 109.5
H34A C34 H34B 109.5
C33 C34 H34C 109.5
H34A C34 H34C 109.5
H34B C34 H34C 109.5
C33 C35 H35A 109.5
C33 C35 H35B 109.5
H35A C35 H35B 109.5
C33 C35 H35C 109.5
H35A C35 H35C 109.5
H35B C35 H35C 109.5
C33 C36 H36A 109.5
C33 C36 H36B 109.5
H36A C36 H36B 109.5
C33 C36 H36C 109.5
H36A C36 H36C 109.5
H36B C36 H36C 109.5
C46 C41 C42 122.5(3)
C46 C41 O5 119.1(3)
C42 C41 O5 118.4(3)
C41 C42 C43 117.6(3)
C41 C42 C51 121.8(3)
C43 C42 C51 120.5(3)
C42 C43 C44 122.2(3)
C42 C43 H43 118.9
C44 C43 H43 118.9
C45 C44 C43 117.6(3)
C45 C44 C47 122.7(3)
C43 C44 C47 119.7(3)
C44 C45 C46 122.0(3)
C44 C45 H45 119.0
C46 C45 H45 119.0
C41 C46 C45 117.8(3)
C41 C46 C71 121.4(3)
C45 C46 C71 120.7(3)
C48 C47 C50 108.8(4)
C48 C47 C49 108.0(4)
C50 C47 C49 109.5(5)
C48 C47 C44 112.0(3)
C50 C47 C44 109.2(3)
C49 C47 C44 109.3(3)
C47 C48 H48A 109.5
C47 C48 H48B 109.5
H48A C48 H48B 109.5
C47 C48 H48C 109.5
H48A C48 H48C 109.5
H48B C48 H48C 109.5
C47 C49 H49A 109.5
C47 C49 H49B 109.5
H49A C49 H49B 109.5
C47 C49 H49C 109.5
H49A C49 H49C 109.5
H49B C49 H49C 109.5
C47 C50 H50A 109.5
C47 C50 H50B 109.5
H50A C50 H50B 109.5
C47 C50 H50C 109.5
H50A C50 H50C 109.5
H50B C50 H50C 109.5
C22 C51 C42 115.6(3)
C22 C51 H51A 108.4
C42 C51 H51A 108.4
C22 C51 H51B 108.4
C42 C51 H51B 108.4
H51A C51 H51B 107.5
O6 C52 N3 127.8(3)
O6 C52 O5 122.4(3)
N3 C52 O5 109.8(3)
N3 C53 C56 106.5(3)
N3 C53 C55 109.8(3)
C56 C53 C55 110.4(3)
N3 C53 C54 110.0(3)
C56 C53 C54 109.6(3)
C55 C53 C54 110.5(3)
C53 C54 H54A 109.5
C53 C54 H54B 109.5
H54A C54 H54B 109.5
C53 C54 H54C 109.5
H54A C54 H54C 109.5
H54B C54 H54C 109.5
C53 C55 H55A 109.5
C53 C55 H55B 109.5
H55A C55 H55B 109.5
C53 C55 H55C 109.5
H55A C55 H55C 109.5
H55B C55 H55C 109.5
C53 C56 H56A 109.5
C53 C56 H56B 109.5
H56A C56 H56B 109.5
C53 C56 H56C 109.5
H56A C56 H56C 109.5
H56B C56 H56C 109.5
C62 C61 C66 122.2(3)
C62 C61 O7 118.6(3)
C66 C61 O7 119.2(3)
C61 C62 C63 117.9(3)
C61 C62 C11 121.8(3)
C63 C62 C11 120.2(3)
C64 C63 C62 122.2(3)
C64 C63 H63 118.9
C62 C63 H63 118.9
C63 C64 C65 117.5(3)
C63 C64 C67 121.7(3)
C65 C64 C67 120.8(3)
C66 C65 C64 122.2(3)
C66 C65 H65 118.9
C64 C65 H65 118.9
C65 C66 C61 117.7(3)
C65 C66 C71 121.2(3)
C61 C66 C71 120.9(3)
C70 C67 C69 111.3(5)
C70 C67 C68 108.9(5)
C69 C67 C68 105.6(4)
C70 C67 C64 110.7(4)
C69 C67 C64 108.1(3)
C68 C67 C64 112.2(3)
C67 C68 H68A 109.5
C67 C68 H68B 109.5
H68A C68 H68B 109.5
C67 C68 H68C 109.5
H68A C68 H68C 109.5
H68B C68 H68C 109.5
C67 C69 H69A 109.5
C67 C69 H69B 109.5
H69A C69 H69B 109.5
C67 C69 H69C 109.5
H69A C69 H69C 109.5
H69B C69 H69C 109.5
C67 C70 H70A 109.5
C67 C70 H70B 109.5
H70A C70 H70B 109.5
C67 C70 H70C 109.5
H70A C70 H70C 109.5
H70B C70 H70C 109.5
C46 C71 C66 116.9(3)
C46 C71 H71A 108.1
C66 C71 H71A 108.1
C46 C71 H71B 108.1
C66 C71 H71B 108.1
H71A C71 H71B 107.3
O8 C72 N4 128.5(3)
O8 C72 O7 122.3(3)
N4 C72 O7 109.2(3)
N4 C73 C74 106.2(3)
N4 C73 C76 110.0(3)
C74 C73 C76 109.6(3)
N4 C73 C75 110.2(3)
C74 C73 C75 110.1(4)
C76 C73 C75 110.6(4)
C73 C74 H74A 109.5
C73 C74 H74B 109.5
H74A C74 H74B 109.5
C73 C74 H74C 109.5
H74A C74 H74C 109.5
H74B C74 H74C 109.5
C73 C75 H75A 109.5
C73 C75 H75B 109.5
H75A C75 H75B 109.5
C73 C75 H75C 109.5
H75A C75 H75C 109.5
H75B C75 H75C 109.5
C73 C76 H76A 109.5
C73 C76 H76B 109.5
H76A C76 H76B 109.5
C73 C76 H76C 109.5
H76A C76 H76C 109.5
H76B C76 H76C 109.5
Cl3 C77 Cl4 111.1(17)
Cl3 C77 H77A 109.4
Cl4 C77 H77A 109.4
Cl3 C77 H77B 109.4
Cl4 C77 H77B 109.4
H77A C77 H77B 108.0
Cl2 C78 Cl1 113.6(3)
Cl2 C78 H78A 108.8
Cl1 C78 H78A 108.8
Cl2 C78 H78B 108.8
Cl1 C78 H78B 108.8
H78A C78 H78B 107.7
N5 C79 C80 176.2(9)
C79 C80 H80A 109.5
C79 C80 H80B 109.5
H80A C80 H80B 109.5
C79 C80 H80C 109.5
H80A C80 H80C 109.5
H80B C80 H80C 109.5
C82 C81 H81A 109.5
C82 C81 H81B 109.5
H81A C81 H81B 109.5
C82 C81 H81C 109.5
H81A C81 H81C 109.5
H81B C81 H81C 109.5
N6 C82 C81 175.8(17)
N7 C83 C84 179.5(6)
C83 C84 H84A 109.5
C83 C84 H84B 109.5
H84A C84 H84B 109.5
C83 C84 H84C 109.5
H84A C84 H84C 109.5
H84B C84 H84C 109.5
C12 N1 C13 123.1(3)
C12 N1 H1 118.5
C13 N1 H1 118.5
C32 N2 C33 124.0(3)
C32 N2 H2 118.0
C33 N2 H2 118.0
C52 N3 C53 123.3(3)
C52 N3 H3A 118.3
C53 N3 H3A 118.3
C72 N4 C73 124.5(3)
C72 N4 H4 117.8
C73 N4 H4 117.8
C12 O1 C1 114.2(3)
C32 O3 C21 115.0(3)
C52 O5 C41 113.7(3)
C72 O7 C61 114.8(3)
H9O O9 H9P 98.7
H101 O10 H102 101.7

loop_
_geom_bond_atom_site_label_1
_geom_bond_atom_site_label_2
_geom_bond_distance
C1 C6 1.387(5)
C1 C2 1.397(5)
C1 O1 1.403(4)
C2 C3 1.391(5)
C2 C11 1.509(5)
C3 C4 1.397(5)
C3 H3 0.9500
C4 C5 1.390(5)
C4 C7 1.537(5)
C5 C6 1.399(5)
C5 H5 0.9500
C6 C31 1.527(5)
C7 C8 1.526(5)
C7 C10 1.534(6)
C7 C9 1.541(5)
C8 H8A 0.9800
C8 H8B 0.9800
C8 H8C 0.9800
C9 H9A 0.9800
C9 H9B 0.9800
C9 H9C 0.9800
C10 H10A 0.9800
C10 H10B 0.9800
C10 H10C 0.9800
C11 C62 1.518(5)
C11 H11A 0.9900
C11 H11B 0.9900
C12 O2 1.201(5)
C12 N1 1.337(5)
C12 O1 1.389(4)
C13 N1 1.483(5)
C13 C15 1.513(7)
C13 C14 1.525(6)
C13 C16 1.534(7)
C14 H14A 0.9800
C14 H14B 0.9800
C14 H14C 0.9800
C15 H15A 0.9800
C15 H15B 0.9800
C15 H15C 0.9800
C16 H16A 0.9800
C16 H16B 0.9800
C16 H16C 0.9800
C21 C22 1.385(5)
C21 C26 1.390(5)
C21 O3 1.403(4)
C22 C23 1.400(5)
C22 C51 1.517(5)
C23 C24 1.384(5)
C23 H23 0.9500
C24 C25 1.397(5)
C24 C27 1.544(5)
C25 C26 1.393(5)
C25 H25 0.9500
C26 C31 1.513(5)
C27 C29 1.476(7)
C27 C28 1.518(7)
C27 C30 1.522(7)
C28 H28A 0.9800
C28 H28B 0.9800
C28 H28C 0.9800
C29 H29A 0.9800
C29 H29B 0.9800
C29 H29C 0.9800
C30 H30A 0.9800
C30 H30B 0.9800
C30 H30C 0.9800
C31 H31A 0.9900
C31 H31B 0.9900
C32 O4 1.203(5)
C32 N2 1.334(5)
C32 O3 1.386(4)
C33 N2 1.482(5)
C33 C35 1.519(5)
C33 C36 1.524(6)
C33 C34 1.527(6)
C34 H34A 0.9800
C34 H34B 0.9800
C34 H34C 0.9800
C35 H35A 0.9800
C35 H35B 0.9800
C35 H35C 0.9800
C36 H36A 0.9800
C36 H36B 0.9800
C36 H36C 0.9800
C41 C46 1.388(5)
C41 C42 1.390(5)
C41 O5 1.403(4)
C42 C43 1.394(5)
C42 C51 1.516(5)
C43 C44 1.402(5)
C43 H43 0.9500
C44 C45 1.391(5)
C44 C47 1.545(5)
C45 C46 1.398(5)
C45 H45 0.9500
C46 C71 1.514(5)
C47 C48 1.519(6)
C47 C50 1.520(7)
C47 C49 1.528(7)
C48 H48A 0.9800
C48 H48B 0.9800
C48 H48C 0.9800
C49 H49A 0.9800
C49 H49B 0.9800
C49 H49C 0.9800
C50 H50A 0.9800
C50 H50B 0.9800
C50 H50C 0.9800
C51 H51A 0.9900
C51 H51B 0.9900
C52 O6 1.209(5)
C52 N3 1.333(5)
C52 O5 1.386(4)
C53 N3 1.484(5)
C53 C56 1.515(5)
C53 C55 1.523(6)
C53 C54 1.527(6)
C54 H54A 0.9800
C54 H54B 0.9800
C54 H54C 0.9800
C55 H55A 0.9800
C55 H55B 0.9800
C55 H55C 0.9800
C56 H56A 0.9800
C56 H56B 0.9800
C56 H56C 0.9800
C61 C62 1.387(5)
C61 C66 1.390(5)
C61 O7 1.405(4)
C62 C63 1.395(5)
C63 C64 1.386(5)
C63 H63 0.9500
C64 C65 1.403(5)
C64 C67 1.539(5)
C65 C66 1.389(5)
C65 H65 0.9500
C66 C71 1.523(5)
C67 C70 1.495(7)
C67 C69 1.522(7)
C67 C68 1.531(7)
C68 H68A 0.9800
C68 H68B 0.9800
C68 H68C 0.9800
C69 H69A 0.9800
C69 H69B 0.9800
C69 H69C 0.9800
C70 H70A 0.9800
C70 H70B 0.9800
C70 H70C 0.9800
C71 H71A 0.9900
C71 H71B 0.9900
C72 O8 1.208(4)
C72 N4 1.333(5)
C72 O7 1.387(4)
C73 N4 1.475(4)
C73 C74 1.519(5)
C73 C76 1.523(6)
C73 C75 1.526(6)
C74 H74A 0.9800
C74 H74B 0.9800
C74 H74C 0.9800
C75 H75A 0.9800
C75 H75B 0.9800
C75 H75C 0.9800
C76 H76A 0.9800
C76 H76B 0.9800
C76 H76C 0.9800
C77 Cl3 1.55(2)
C77 Cl4 1.566(16)
C77 H77A 0.9900
C77 H77B 0.9900
C78 Cl2 1.738(6)
C78 Cl1 1.742(6)
C78 H78A 0.9900
C78 H78B 0.9900
C79 N5 1.086(9)
C79 C80 1.439(9)
C80 H80A 0.9800
C80 H80B 0.9800
C80 H80C 0.9800
C81 C82 1.447(14)
C81 H81A 0.9800
C81 H81B 0.9800
C81 H81C 0.9800
C82 N6 1.005(13)
C83 N7 1.082(7)
C83 C84 1.465(8)
C84 H84A 0.9800
C84 H84B 0.9800
C84 H84C 0.9800
N1 H1 0.8800
N2 H2 0.8800
N3 H3A 0.8800
N4 H4 0.8800
O9 H9O 0.9693
O9 H9P 0.9189
O10 H101 0.8616
O10 H102 0.8000

loop_
_geom_torsion_atom_site_label_1
_geom_torsion_atom_site_label_2
_geom_torsion_atom_site_label_3
_geom_torsion_atom_site_label_4
_geom_torsion
C6 C1 C2 C3 -4.7(5)
O1 C1 C2 C3 175.5(3)
C6 C1 C2 C11 178.0(3)
O1 C1 C2 C11 -1.7(5)
C1 C2 C3 C4 0.6(5)
C11 C2 C3 C4 177.8(3)
C2 C3 C4 C5 3.4(5)
C2 C3 C4 C7 -174.4(3)
C3 C4 C5 C6 -3.5(5)
C7 C4 C5 C6 174.2(3)
C2 C1 C6 C5 4.6(5)
O1 C1 C6 C5 -175.6(3)
C2 C1 C6 C31 -179.0(3)
O1 C1 C6 C31 0.7(5)
C4 C5 C6 C1 -0.4(5)
C4 C5 C6 C31 -176.7(3)
C5 C4 C7 C8 2.2(5)
C3 C4 C7 C8 179.9(3)
C5 C4 C7 C10 -117.5(4)
C3 C4 C7 C10 60.2(4)
C5 C4 C7 C9 123.2(4)
C3 C4 C7 C9 -59.2(4)
C3 C2 C11 C62 128.8(3)
C1 C2 C11 C62 -54.1(4)
C26 C21 C22 C23 -5.0(5)
O3 C21 C22 C23 175.9(3)
C26 C21 C22 C51 177.5(3)
O3 C21 C22 C51 -1.7(5)
C21 C22 C23 C24 1.0(5)
C51 C22 C23 C24 178.5(3)
C22 C23 C24 C25 3.4(5)
C22 C23 C24 C27 -176.1(3)
C23 C24 C25 C26 -4.1(5)
C27 C24 C25 C26 175.4(3)
C22 C21 C26 C25 4.4(5)
O3 C21 C26 C25 -176.5(3)
C22 C21 C26 C31 -179.1(3)
O3 C21 C26 C31 0.0(5)
C24 C25 C26 C21 0.4(5)
C24 C25 C26 C31 -176.2(3)
C23 C24 C27 C29 128.8(6)
C25 C24 C27 C29 -50.7(6)
C23 C24 C27 C28 3.2(6)
C25 C24 C27 C28 -176.3(5)
C23 C24 C27 C30 -114.6(5)
C25 C24 C27 C30 65.9(5)
C21 C26 C31 C6 56.4(5)
C25 C26 C31 C6 -127.2(4)
C1 C6 C31 C26 55.8(5)
C5 C6 C31 C26 -128.0(4)
C46 C41 C42 C43 -4.9(5)
O5 C41 C42 C43 174.8(3)
C46 C41 C42 C51 178.9(3)
O5 C41 C42 C51 -1.5(5)
C41 C42 C43 C44 -0.3(5)
C51 C42 C43 C44 175.9(3)
C42 C43 C44 C45 4.6(5)
C42 C43 C44 C47 -174.3(3)
C43 C44 C45 C46 -4.0(5)
C47 C44 C45 C46 174.9(3)
C42 C41 C46 C45 5.5(5)
O5 C41 C46 C45 -174.2(3)
C42 C41 C46 C71 -179.2(3)
O5 C41 C46 C71 1.2(5)
C44 C45 C46 C41 -0.8(5)
C44 C45 C46 C71 -176.2(3)
C45 C44 C47 C48 -6.8(6)
C43 C44 C47 C48 172.1(4)
C45 C44 C47 C50 -127.4(5)
C43 C44 C47 C50 51.5(5)
C45 C44 C47 C49 112.8(5)
C43 C44 C47 C49 -68.3(5)
C21 C22 C51 C42 -55.1(5)
C23 C22 C51 C42 127.4(4)
C41 C42 C51 C22 -54.2(5)
C43 C42 C51 C22 129.6(4)
C66 C61 C62 C63 -4.9(5)
O7 C61 C62 C63 175.9(3)
C66 C61 C62 C11 178.0(3)
O7 C61 C62 C11 -1.2(5)
C2 C11 C62 C61 -55.4(4)
C2 C11 C62 C63 127.6(3)
C61 C62 C63 C64 0.7(5)
C11 C62 C63 C64 177.9(3)
C62 C63 C64 C65 3.2(5)
C62 C63 C64 C67 -174.5(3)
C63 C64 C65 C66 -3.2(5)
C67 C64 C65 C66 174.5(3)
C64 C65 C66 C61 -0.7(5)
C64 C65 C66 C71 -177.0(3)
C62 C61 C66 C65 4.9(5)
O7 C61 C66 C65 -175.9(3)
C62 C61 C66 C71 -178.8(3)
O7 C61 C66 C71 0.4(5)
C63 C64 C67 C70 -121.0(5)
C65 C64 C67 C70 61.3(6)
C63 C64 C67 C69 116.8(5)
C65 C64 C67 C69 -60.8(5)
C63 C64 C67 C68 0.9(5)
C65 C64 C67 C68 -176.8(4)
C41 C46 C71 C66 55.5(5)
C45 C46 C71 C66 -129.3(3)
C65 C66 C71 C46 -128.1(4)
C61 C66 C71 C46 55.7(4)
O2 C12 N1 C13 -3.4(7)
O1 C12 N1 C13 177.1(3)
C15 C13 N1 C12 62.0(5)
C14 C13 N1 C12 -179.3(4)
C16 C13 N1 C12 -61.2(5)
O4 C32 N2 C33 0.9(7)
O3 C32 N2 C33 -179.5(3)
C35 C33 N2 C32 -176.7(4)
C36 C33 N2 C32 -57.3(5)
C34 C33 N2 C32 64.1(5)
O6 C52 N3 C53 4.4(6)
O5 C52 N3 C53 -176.4(3)
C56 C53 N3 C52 177.3(4)
C55 C53 N3 C52 57.8(5)
C54 C53 N3 C52 -64.1(5)
O8 C72 N4 C73 -0.5(6)
O7 C72 N4 C73 179.4(3)
C74 C73 N4 C72 -179.0(4)
C76 C73 N4 C72 -60.4(5)
C75 C73 N4 C72 61.8(5)
O2 C12 O1 C1 -1.7(5)
N1 C12 O1 C1 177.8(3)
C6 C1 O1 C12 87.5(4)
C2 C1 O1 C12 -92.7(4)
O4 C32 O3 C21 4.2(5)
N2 C32 O3 C21 -175.4(3)
C22 C21 O3 C32 -84.0(4)
C26 C21 O3 C32 96.8(4)
O6 C52 O5 C41 -4.2(5)
N3 C52 O5 C41 176.6(3)
C46 C41 O5 C52 85.6(4)
C42 C41 O5 C52 -94.1(4)
O8 C72 O7 C61 0.7(5)
N4 C72 O7 C61 -179.2(3)
C62 C61 O7 C72 -96.5(4)
C66 C61 O7 C72 84.2(4)
